data_4073062
loop_
_publ_author_name
'Coe, Benjamin J.'
'Curati, Naomi R. M.'
'Fitzgerald, Emma C.'
'Coles, Simon J.'
'Horton, Peter N.'
'Light, Mark E.'
'Hursthouse, Michael B.'

_publ_section_title
;
 Syntheses and Properties of Bimetallic Chromophore-Quencher Assemblies
 Containing Ruthenium(II) and Rhenium(I) Centers
;
_journal_issue 9
_journal_name_full Organometallics
_journal_page_first 2318
_journal_paper_doi 10.1021/om070042x
_journal_volume 26
_journal_year 2007
_chemical_formula_sum 'C31 H25 F6 N3 O6 P Re'
_chemical_formula_weight 866.71
_chemical_name_systematic
;
?
;
_space_group_IT_number 14
_symmetry_cell_setting monoclinic
_symmetry_space_group_name_Hall '-P 2yn'
_symmetry_space_group_name_H-M 'P 1 21/n 1'
_atom_sites_solution_hydrogens geom
_atom_sites_solution_primary direct
_atom_sites_solution_secondary difmap
_audit_creation_method SHELXL-97
_cell_angle_alpha 90.00
_cell_angle_beta 102.100(13)
_cell_angle_gamma 90.00
_cell_formula_units_Z 4
_cell_length_a 13.4828(16)
_cell_length_b 14.1333(9)
_cell_length_c 16.697(3)
_cell_measurement_reflns_used 7382
_cell_measurement_temperature 120(2)
_cell_measurement_theta_max 27.485
_cell_measurement_theta_min 2.910
_cell_volume 3111.0(7)
_computing_cell_refinement ' DENZO (Otwinowski & Minor, 1997) and COLLECT (Hooft, 1998)'
_computing_data_collection ' DENZO (Otwinowski and Minor, 1997)'
_computing_data_reduction ' DENZO (Otwinowski & Minor, 1997) and COLLECT (Hooft, 1998)'
_computing_molecular_graphics 'PLATON (Spek, 1990)'
_computing_structure_refinement 'SHELXL-97 (Sheldrick, 1997b)'
_computing_structure_solution 'SHELXS-97 (Sheldrick, 1997a)'
_diffrn_ambient_temperature 120(2)
_diffrn_detector_area_resol_mean 9.091
_diffrn_measured_fraction_theta_full 0.997
_diffrn_measured_fraction_theta_max 0.997
_diffrn_measurement_device_type 'Nonius KappaCCD Area Detector'
_diffrn_measurement_method '\f and \w scans to fill Ewald Sphere'
_diffrn_radiation_monochromator graphite
_diffrn_radiation_source 'Nonius FR591 rotating anode'
_diffrn_radiation_type MoK\a
_diffrn_radiation_wavelength 0.71073
_diffrn_reflns_av_R_equivalents 0.0493
_diffrn_reflns_av_sigmaI/netI 0.0311
_diffrn_reflns_limit_h_max 17
_diffrn_reflns_limit_h_min -17
_diffrn_reflns_limit_k_max 15
_diffrn_reflns_limit_k_min -18
_diffrn_reflns_limit_l_max 21
_diffrn_reflns_limit_l_min -21
_diffrn_reflns_number 39149
_diffrn_reflns_theta_full 27.48
_diffrn_reflns_theta_max 27.48
_diffrn_reflns_theta_min 3.01
_exptl_absorpt_coefficient_mu 4.043
_exptl_absorpt_correction_T_max 0.5298
_exptl_absorpt_correction_T_min 0.3088
_exptl_absorpt_correction_type multi-scan
_exptl_absorpt_process_details 'SORTAV Blessing (1997)'
_exptl_crystal_colour Red
_exptl_crystal_density_diffrn 1.850
_exptl_crystal_density_method 'not measured'
_exptl_crystal_description Block
_exptl_crystal_F_000 1696
_exptl_crystal_size_max 0.38
_exptl_crystal_size_mid 0.32
_exptl_crystal_size_min 0.18
_refine_diff_density_max 1.348
_refine_diff_density_min -1.686
_refine_diff_density_rms 0.109
_refine_ls_extinction_coef 0.00116(10)
_refine_ls_extinction_expression Fc^*^=kFc[1+0.001xFc^2^\l^3^/sin(2\q)]^-1/4^
_refine_ls_extinction_method SHELXL
_refine_ls_goodness_of_fit_ref 1.022
_refine_ls_hydrogen_treatment mixed
_refine_ls_matrix_type full
_refine_ls_number_parameters 436
_refine_ls_number_reflns 7126
_refine_ls_number_restraints 0
_refine_ls_restrained_S_all 1.022
_refine_ls_R_factor_all 0.0375
_refine_ls_R_factor_gt 0.0245
_refine_ls_shift/su_max 0.001
_refine_ls_shift/su_mean 0.000
_refine_ls_structure_factor_coef Fsqd
_refine_ls_weighting_details 'calc w=1/[\s^2^(Fo^2^)+(0.0338P)^2^+1.8280P] where P=(Fo^2^+2Fc^2^)/3'
_refine_ls_weighting_scheme calc
_refine_ls_wR_factor_gt 0.0593
_refine_ls_wR_factor_ref 0.0647
_reflns_number_gt 5441
_reflns_number_total 7126
_reflns_threshold_expression >2sigma(I)
_cod_data_source_file om070042xsi20070116_084531.cif
_cod_data_source_block 9.Me2CO
_cod_original_cell_volume 3111.1(7)
_cod_original_sg_symbol_H-M P2(1)/n
_cod_database_code 4073062

loop_
_symmetry_equiv_pos_as_xyz
'x, y, z'
'-x+1/2, y+1/2, -z+1/2'
'-x, -y, -z'
'x-1/2, -y-1/2, z-1/2'

loop_
_atom_site_label
_atom_site_type_symbol
_atom_site_fract_x
_atom_site_fract_y
_atom_site_fract_z
_atom_site_U_iso_or_equiv
_atom_site_adp_type
_atom_site_occupancy
_atom_site_symmetry_multiplicity
_atom_site_calc_flag
_atom_site_refinement_flags
Re1 Re 0.093343(7) 0.249663(7) 0.047550(6) 0.01128(5) Uani 1 1 d .
C1 C -0.1223(2) 0.19206(19) -0.06222(16) 0.0138(5) Uani 1 1 d .
C2 C -0.0754(2) 0.14727(19) -0.11996(16) 0.0158(6) Uani 1 1 d .
H2 H -0.0059 0.1588 -0.1195 0.019 Uiso 1 1 calc R
C3 C -0.1301(2) 0.0874(2) -0.17641(17) 0.0193(6) Uani 1 1 d .
H3 H -0.0989 0.0593 -0.2166 0.023 Uiso 1 1 calc R
C4 C -0.2318(2) 0.0667(2) -0.17594(17) 0.0202(6) Uani 1 1 d .
H4 H -0.2678 0.0225 -0.2141 0.024 Uiso 1 1 calc R
C5 C -0.2793(2) 0.1095(2) -0.12140(17) 0.0189(6) Uani 1 1 d .
H5 H -0.3482 0.0950 -0.1217 0.023 Uiso 1 1 calc R
C6 C -0.2266(2) 0.17548(19) -0.06424(16) 0.0151(6) Uani 1 1 d .
C7 C -0.2744(2) 0.2285(2) -0.01174(18) 0.0190(6) Uani 1 1 d .
H7 H -0.3429 0.2156 -0.0093 0.023 Uiso 1 1 calc R
C8 C -0.2224(2) 0.29827(19) 0.03566(17) 0.0178(6) Uani 1 1 d .
H8 H -0.2556 0.3380 0.0677 0.021 Uiso 1 1 calc R
C9 C -0.1188(2) 0.31040(19) 0.03634(16) 0.0149(6) Uani 1 1 d .
C10 C -0.0582(2) 0.38645(19) 0.08321(17) 0.0149(6) Uani 1 1 d .
C11 C -0.1021(2) 0.4560(2) 0.12489(17) 0.0203(6) Uani 1 1 d .
H11 H -0.1721 0.4528 0.1262 0.024 Uiso 1 1 calc R
C12 C -0.0441(2) 0.52764(19) 0.16328(17) 0.0189(6) Uani 1 1 d .
H12 H -0.0720 0.5721 0.1951 0.023 Uiso 1 1 calc R
C13 C 0.0579(2) 0.53595(19) 0.15574(16) 0.0154(6) Uani 1 1 d .
C14 C 0.1188(2) 0.6138(2) 0.18781(17) 0.0186(6) Uani 1 1 d .
H14 H 0.0924 0.6612 0.2180 0.022 Uiso 1 1 calc R
C15 C 0.2156(2) 0.6214(2) 0.17560(17) 0.0189(6) Uani 1 1 d .
H15 H 0.2564 0.6740 0.1972 0.023 Uiso 1 1 calc R
C16 C 0.2548(2) 0.5515(2) 0.13117(17) 0.0188(6) Uani 1 1 d .
H16 H 0.3216 0.5583 0.1218 0.023 Uiso 1 1 calc R
C17 C 0.1987(2) 0.47366(19) 0.10104(16) 0.0170(6) Uani 1 1 d .
H17 H 0.2272 0.4263 0.0723 0.020 Uiso 1 1 calc R
C18 C 0.0985(2) 0.46407(18) 0.11278(15) 0.0133(5) Uani 1 1 d .
N1 N -0.06819(18) 0.25491(14) -0.00690(15) 0.0124(5) Uani 1 1 d .
N2 N 0.04041(17) 0.38692(16) 0.08136(13) 0.0137(5) Uani 1 1 d .
C21 C -0.0265(2) 0.12213(19) 0.14714(17) 0.0173(6) Uani 1 1 d .
H21 H -0.0401 0.0884 0.0968 0.021 Uiso 1 1 calc R
C22 C -0.0669(2) 0.0887(2) 0.21135(17) 0.0206(6) Uani 1 1 d .
H22 H -0.1075 0.0331 0.2047 0.025 Uiso 1 1 calc R
C23 C -0.0477(2) 0.1367(2) 0.28548(17) 0.0183(6) Uani 1 1 d .
C24 C 0.0105(2) 0.2172(2) 0.29133(18) 0.0196(6) Uani 1 1 d .
H24 H 0.0244 0.2526 0.3408 0.024 Uiso 1 1 calc R
C25 C 0.0488(2) 0.24650(18) 0.22488(18) 0.0169(6) Uani 1 1 d .
H25 H 0.0895 0.3019 0.2303 0.020 Uiso 1 1 calc R
C26 C -0.0932(2) 0.0995(2) 0.35435(18) 0.0255(7) Uani 1 1 d .
H26A H -0.1672 0.1114 0.3424 0.031 Uiso 1 1 calc R
H26B H -0.0821 0.0303 0.3600 0.031 Uiso 1 1 calc R
C27 C -0.0670(3) 0.1077(3) 0.4966(2) 0.0367(8) Uani 1 1 d .
H27 H -0.0382 0.1376 0.5471 0.044 Uiso 1 1 calc R
N21 N 0.03107(16) 0.20027(16) 0.15298(13) 0.0144(5) Uani 1 1 d .
O21 O -0.04640(19) 0.14586(16) 0.42861(13) 0.0339(6) Uani 1 1 d .
O22 O -0.11809(19) 0.03959(19) 0.49946(14) 0.0406(6) Uani 1 1 d .
C31 C 0.1178(2) 0.1224(2) 0.01619(16) 0.0179(6) Uani 1 1 d .
O31 O 0.13106(16) 0.04659(14) -0.00348(12) 0.0255(5) Uani 1 1 d .
C32 C 0.1532(2) 0.29533(19) -0.03969(16) 0.0154(6) Uani 1 1 d .
O32 O 0.19645(15) 0.32262(15) -0.08711(12) 0.0232(5) Uani 1 1 d .
C33 C 0.2278(2) 0.25028(18) 0.11435(19) 0.0168(6) Uani 1 1 d .
O33 O 0.30826(18) 0.25132(14) 0.15438(15) 0.0297(6) Uani 1 1 d .
C41 C -0.1210(4) 0.3793(3) 0.4923(4) 0.0754(16) Uani 1 1 d .
H41A H -0.1742 0.3360 0.4650 0.113 Uiso 1 1 calc R
H41B H -0.1495 0.4237 0.5266 0.113 Uiso 1 1 calc R
H41C H -0.0663 0.3430 0.5267 0.113 Uiso 1 1 calc R
C42 C -0.0807(3) 0.4319(3) 0.4307(3) 0.0519(11) Uani 1 1 d .
C43 C -0.1469(4) 0.5088(4) 0.3834(3) 0.0753(15) Uani 1 1 d .
H43A H -0.1060 0.5484 0.3546 0.113 Uiso 1 1 calc R
H43B H -0.1753 0.5479 0.4215 0.113 Uiso 1 1 calc R
H43C H -0.2022 0.4796 0.3435 0.113 Uiso 1 1 calc R
O41 O 0.0024(2) 0.4150(2) 0.4181(2) 0.0805(11) Uani 1 1 d .
F1 F 0.56027(15) 0.23047(13) 0.24966(12) 0.0334(5) Uani 1 1 d .
F2 F 0.52967(13) 0.37827(12) 0.19832(11) 0.0304(4) Uani 1 1 d .
F3 F 0.64918(14) 0.35512(13) 0.31317(10) 0.0316(4) Uani 1 1 d .
F4 F 0.69527(14) 0.39492(13) 0.19503(11) 0.0338(4) Uani 1 1 d .
F5 F 0.72570(17) 0.24728(12) 0.24544(15) 0.0385(5) Uani 1 1 d .
F6 F 0.60561(16) 0.27079(14) 0.13101(12) 0.0325(5) Uani 1 1 d .
P1 P 0.62793(6) 0.31188(5) 0.22239(5) 0.02242(17) Uani 1 1 d .

loop_
_atom_site_aniso_label
_atom_site_aniso_U_11
_atom_site_aniso_U_22
_atom_site_aniso_U_33
_atom_site_aniso_U_23
_atom_site_aniso_U_13
_atom_site_aniso_U_12
Re1 0.01067(7) 0.01133(8) 0.01271(7) -0.00040(4) 0.00440(5) 0.00008(4)
C1 0.0142(13) 0.0133(14) 0.0138(13) 0.0022(11) 0.0024(10) -0.0006(11)
C2 0.0142(14) 0.0162(14) 0.0177(14) 0.0006(11) 0.0053(11) 0.0004(11)
C3 0.0223(15) 0.0217(16) 0.0149(14) -0.0031(12) 0.0062(12) 0.0051(12)
C4 0.0200(15) 0.0202(15) 0.0191(15) -0.0058(12) 0.0014(12) -0.0063(12)
C5 0.0152(14) 0.0224(15) 0.0193(15) 0.0017(12) 0.0044(12) -0.0028(12)
C6 0.0130(13) 0.0158(14) 0.0164(14) 0.0022(11) 0.0028(11) -0.0005(11)
C7 0.0142(14) 0.0219(15) 0.0222(15) 0.0012(12) 0.0066(12) -0.0008(11)
C8 0.0192(15) 0.0171(15) 0.0188(15) -0.0014(11) 0.0076(12) 0.0000(12)
C9 0.0149(14) 0.0162(14) 0.0148(13) 0.0007(11) 0.0059(11) 0.0006(11)
C10 0.0149(14) 0.0146(13) 0.0159(14) 0.0007(11) 0.0050(11) -0.0001(11)
C11 0.0174(15) 0.0191(15) 0.0266(16) -0.0038(12) 0.0098(12) 0.0012(12)
C12 0.0219(15) 0.0159(14) 0.0199(15) -0.0036(11) 0.0065(12) 0.0037(12)
C13 0.0208(15) 0.0135(14) 0.0119(13) 0.0023(10) 0.0033(11) 0.0005(11)
C14 0.0248(16) 0.0152(14) 0.0148(14) -0.0007(11) 0.0017(12) -0.0002(12)
C15 0.0211(15) 0.0162(14) 0.0178(15) 0.0016(11) 0.0007(12) -0.0053(12)
C16 0.0181(15) 0.0204(15) 0.0186(15) 0.0038(12) 0.0053(12) -0.0027(12)
C17 0.0193(15) 0.0163(14) 0.0169(14) -0.0002(11) 0.0070(11) 0.0001(11)
C18 0.0161(14) 0.0128(13) 0.0106(13) 0.0025(10) 0.0019(10) -0.0002(11)
N1 0.0117(11) 0.0133(12) 0.0121(11) 0.0006(9) 0.0023(9) -0.0004(9)
N2 0.0140(12) 0.0135(11) 0.0144(12) 0.0005(9) 0.0047(9) 0.0015(9)
C21 0.0208(15) 0.0155(14) 0.0154(14) -0.0014(11) 0.0034(11) -0.0016(12)
C22 0.0234(16) 0.0158(15) 0.0240(16) 0.0018(12) 0.0084(12) -0.0033(12)
C23 0.0180(15) 0.0192(15) 0.0193(15) 0.0027(11) 0.0079(11) 0.0044(12)
C24 0.0236(16) 0.0184(14) 0.0184(15) -0.0018(12) 0.0078(12) -0.0008(13)
C25 0.0166(14) 0.0160(15) 0.0178(14) -0.0004(11) 0.0033(11) -0.0019(11)
C26 0.0316(18) 0.0249(17) 0.0243(16) -0.0018(13) 0.0159(14) -0.0035(13)
C27 0.042(2) 0.046(2) 0.0251(19) 0.0070(16) 0.0131(16) 0.0035(18)
N21 0.0157(12) 0.0158(13) 0.0130(11) 0.0019(9) 0.0064(9) 0.0004(9)
O21 0.0519(16) 0.0331(13) 0.0206(11) 0.0018(10) 0.0163(11) -0.0080(11)
O22 0.0433(15) 0.0445(15) 0.0398(14) 0.0137(12) 0.0221(12) -0.0008(12)
C31 0.0142(14) 0.0234(16) 0.0166(14) 0.0019(12) 0.0047(11) 0.0001(12)
O31 0.0298(12) 0.0150(11) 0.0321(12) -0.0052(9) 0.0078(10) 0.0039(9)
C32 0.0133(14) 0.0147(15) 0.0172(14) -0.0018(11) 0.0005(11) 0.0005(11)
O32 0.0239(11) 0.0290(12) 0.0202(11) 0.0023(9) 0.0124(9) -0.0031(9)
C33 0.0167(15) 0.0176(15) 0.0171(14) 0.0028(11) 0.0057(11) -0.0003(11)
O33 0.0183(12) 0.0363(15) 0.0302(13) 0.0045(9) -0.0046(10) -0.0012(9)
C41 0.054(3) 0.044(3) 0.143(5) -0.014(3) 0.054(3) -0.014(2)
C42 0.033(2) 0.043(2) 0.086(3) -0.033(2) 0.026(2) -0.0121(18)
C43 0.060(3) 0.076(4) 0.089(4) -0.021(3) 0.014(3) -0.018(3)
O41 0.0403(18) 0.077(2) 0.138(3) -0.041(2) 0.051(2) -0.0112(16)
F1 0.0375(12) 0.0271(10) 0.0406(12) 0.0087(8) 0.0196(10) -0.0060(8)
F2 0.0288(10) 0.0298(10) 0.0367(10) 0.0046(8) 0.0162(8) 0.0064(8)
F3 0.0383(11) 0.0342(11) 0.0258(10) -0.0016(8) 0.0148(8) -0.0011(8)
F4 0.0350(11) 0.0310(10) 0.0424(11) 0.0050(8) 0.0241(9) -0.0081(8)
F5 0.0324(12) 0.0405(13) 0.0456(13) 0.0072(8) 0.0151(10) 0.0142(8)
F6 0.0380(12) 0.0348(10) 0.0290(11) -0.0024(8) 0.0169(9) 0.0000(9)
P1 0.0249(4) 0.0196(4) 0.0270(4) 0.0042(3) 0.0152(3) 0.0006(3)

loop_
_atom_type_symbol
_atom_type_description
_atom_type_scat_dispersion_real
_atom_type_scat_dispersion_imag
_atom_type_scat_source
C C 0.0033 0.0016 'International Tables Vol C Tables 4.2.6.8 and 6.1.1.4'
H H 0.0000 0.0000 'International Tables Vol C Tables 4.2.6.8 and 6.1.1.4'
N N 0.0061 0.0033 'International Tables Vol C Tables 4.2.6.8 and 6.1.1.4'
O O 0.0106 0.0060 'International Tables Vol C Tables 4.2.6.8 and 6.1.1.4'
F F 0.0171 0.0103 'International Tables Vol C Tables 4.2.6.8 and 6.1.1.4'
P P 0.1023 0.0942 'International Tables Vol C Tables 4.2.6.8 and 6.1.1.4'
Re Re -1.0185 7.2310 'International Tables Vol C Tables 4.2.6.8 and 6.1.1.4'

loop_
_geom_angle_atom_site_label_1
_geom_angle_atom_site_label_2
_geom_angle_atom_site_label_3
_geom_angle
C32 Re1 C33 86.75(12)
C32 Re1 C31 89.10(11)
C33 Re1 C31 88.12(11)
C32 Re1 N1 102.38(10)
C33 Re1 N1 169.25(11)
C31 Re1 N1 97.59(10)
C32 Re1 N2 96.30(10)
C33 Re1 N2 99.56(10)
C31 Re1 N2 170.83(10)
N1 Re1 N2 74.04(8)
C32 Re1 N21 176.96(9)
C33 Re1 N21 90.51(10)
C31 Re1 N21 92.12(10)
N1 Re1 N21 80.22(8)
N2 Re1 N21 82.85(8)
N1 C1 C2 119.9(2)
N1 C1 C6 120.4(2)
C2 C1 C6 119.6(2)
C3 C2 C1 119.8(3)
C3 C2 H2 120.1
C1 C2 H2 120.1
C2 C3 C4 120.8(3)
C2 C3 H3 119.6
C4 C3 H3 119.6
C5 C4 C3 120.6(3)
C5 C4 H4 119.7
C3 C4 H4 119.7
C4 C5 C6 120.3(3)
C4 C5 H5 119.9
C6 C5 H5 119.9
C7 C6 C5 122.7(3)
C7 C6 C1 118.6(2)
C5 C6 C1 118.7(2)
C8 C7 C6 120.0(3)
C8 C7 H7 120.0
C6 C7 H7 120.0
C7 C8 C9 118.8(3)
C7 C8 H8 120.6
C9 C8 H8 120.6
N1 C9 C8 122.7(2)
N1 C9 C10 115.1(2)
C8 C9 C10 122.2(2)
N2 C10 C11 122.2(3)
N2 C10 C9 115.8(2)
C11 C10 C9 122.0(2)
C12 C11 C10 119.7(3)
C12 C11 H11 120.1
C10 C11 H11 120.1
C11 C12 C13 119.7(3)
C11 C12 H12 120.1
C13 C12 H12 120.1
C14 C13 C12 122.1(2)
C14 C13 C18 119.7(2)
C12 C13 C18 118.2(2)
C15 C14 C13 120.1(3)
C15 C14 H14 119.9
C13 C14 H14 119.9
C14 C15 C16 120.1(3)
C14 C15 H15 119.9
C16 C15 H15 119.9
C17 C16 C15 121.3(3)
C17 C16 H16 119.4
C15 C16 H16 119.4
C16 C17 C18 119.8(3)
C16 C17 H17 120.1
C18 C17 H17 120.1
N2 C18 C17 120.4(2)
N2 C18 C13 120.6(2)
C17 C18 C13 118.9(2)
C9 N1 C1 118.7(2)
C9 N1 Re1 111.78(18)
C1 N1 Re1 126.96(18)
C10 N2 C18 118.9(2)
C10 N2 Re1 112.49(18)
C18 N2 Re1 127.60(17)
N21 C21 C22 122.7(3)
N21 C21 H21 118.6
C22 C21 H21 118.6
C21 C22 C23 119.5(3)
C21 C22 H22 120.2
C23 C22 H22 120.2
C24 C23 C22 117.8(3)
C24 C23 C26 123.6(3)
C22 C23 C26 118.6(3)
C23 C24 C25 119.6(3)
C23 C24 H24 120.2
C25 C24 H24 120.2
N21 C25 C24 123.1(3)
N21 C25 H25 118.5
C24 C25 H25 118.5
O21 C26 C23 109.0(2)
O21 C26 H26A 109.9
C23 C26 H26A 109.9
O21 C26 H26B 109.9
C23 C26 H26B 109.9
H26A C26 H26B 108.3
O22 C27 O21 125.8(3)
O22 C27 H27 117.1
O21 C27 H27 117.1
C21 N21 C25 117.2(2)
C21 N21 Re1 120.75(17)
C25 N21 Re1 122.05(18)
C27 O21 C26 114.8(3)
O31 C31 Re1 178.9(3)
O32 C32 Re1 174.3(2)
O33 C33 Re1 179.5(2)
C42 C41 H41A 109.5
C42 C41 H41B 109.5
H41A C41 H41B 109.5
C42 C41 H41C 109.5
H41A C41 H41C 109.5
H41B C41 H41C 109.5
O41 C42 C41 121.1(5)
O41 C42 C43 121.2(5)
C41 C42 C43 117.7(4)
C42 C43 H43A 109.5
C42 C43 H43B 109.5
H43A C43 H43B 109.5
C42 C43 H43C 109.5
H43A C43 H43C 109.5
H43B C43 H43C 109.5
F5 P1 F1 90.66(11)
F5 P1 F6 90.18(12)
F1 P1 F6 90.34(11)
F5 P1 F3 90.88(12)
F1 P1 F3 90.26(11)
F6 P1 F3 178.78(12)
F5 P1 F2 179.21(12)
F1 P1 F2 90.10(10)
F6 P1 F2 89.60(11)
F3 P1 F2 89.34(10)
F5 P1 F4 89.95(11)
F1 P1 F4 179.34(12)
F6 P1 F4 89.92(10)
F3 P1 F4 89.47(10)
F2 P1 F4 89.30(10)

loop_
_geom_bond_atom_site_label_1
_geom_bond_atom_site_label_2
_geom_bond_distance
Re1 C32 1.919(3)
Re1 C33 1.920(3)
Re1 C31 1.920(3)
Re1 N1 2.178(2)
Re1 N2 2.182(2)
Re1 N21 2.216(2)
C1 N1 1.375(4)
C1 C2 1.409(4)
C1 C6 1.419(4)
C2 C3 1.362(4)
C2 H2 0.9500
C3 C4 1.404(4)
C3 H3 0.9500
C4 C5 1.360(4)
C4 H4 0.9500
C5 C6 1.415(4)
C5 H5 0.9500
C6 C7 1.408(4)
C7 C8 1.364(4)
C7 H7 0.9500
C8 C9 1.405(4)
C8 H8 0.9500
C9 N1 1.344(3)
C9 C10 1.472(4)
C10 N2 1.336(3)
C10 C11 1.405(4)
C11 C12 1.356(4)
C11 H11 0.9500
C12 C13 1.412(4)
C12 H12 0.9500
C13 C14 1.410(4)
C13 C18 1.418(4)
C14 C15 1.367(4)
C14 H14 0.9500
C15 C16 1.404(4)
C15 H15 0.9500
C16 C17 1.370(4)
C16 H16 0.9500
C17 C18 1.412(4)
C17 H17 0.9500
C18 N2 1.380(3)
C21 N21 1.342(3)
C21 C22 1.384(4)
C21 H21 0.9500
C22 C23 1.388(4)
C22 H22 0.9500
C23 C24 1.374(4)
C23 C26 1.508(4)
C24 C25 1.381(4)
C24 H24 0.9500
C25 N21 1.344(4)
C25 H25 0.9500
C26 O21 1.427(4)
C26 H26A 0.9900
C26 H26B 0.9900
C27 O22 1.191(4)
C27 O21 1.337(4)
C27 H27 0.9500
C31 O31 1.146(3)
C32 O32 1.145(3)
C33 O33 1.148(4)
C41 C42 1.464(7)
C41 H41A 0.9800
C41 H41B 0.9800
C41 H41C 0.9800
C42 O41 1.207(4)
C42 C43 1.518(7)
C43 H43A 0.9800
C43 H43B 0.9800
C43 H43C 0.9800
F1 P1 1.5930(19)
F2 P1 1.6043(19)
F3 P1 1.6035(19)
F4 P1 1.6076(19)
F5 P1 1.583(2)
F6 P1 1.601(2)
